data_4324522
loop_
_publ_author_name
'Antonio Otero'
'Juan Fern\'andez-Baeza'
'Juan Tejeda'
'Agust\'in Lara-S\'anchez'
'Sonia Franco'
'Jaime Mart\'inez-Ferrer'
'Mar\'ia P. Carri\'on'
'I. L\'opez-Solera'
'Ana M. Rodr\'iguez'
'Luis F. S\'anchez-Barba'

_publ_section_title
;
 Direct Synthesis of NNN-Donor Enantiopure Scorpionate Ligands by an
 Efficient Diastereoselective Nucleophilic Addition to Imines
;
_journal_name_full 'Inorganic Chemistry'
_journal_page_first 1826
_journal_page_last 1839
_journal_paper_doi 10.1021/ic102242x
_journal_volume 50
_journal_year 2011
_chemical_absolute_configuration rm
_chemical_formula_sum 'C31 H42 Cl2 Li N5 O'
_chemical_formula_weight 578.54
_chemical_name_systematic
;
 ?
;
_space_group_IT_number 78
_symmetry_cell_setting tetragonal
_symmetry_space_group_name_Hall 'P 4cw'
_symmetry_space_group_name_H-M 'P 43'
_atom_sites_solution_hydrogens geom
_atom_sites_solution_primary direct
_atom_sites_solution_secondary difmap
_audit_creation_method SHELXL-97
_cell_angle_alpha 90.00
_cell_angle_beta 90.00
_cell_angle_gamma 90.00
_cell_formula_units_Z 4
_cell_length_a 14.5316(7)
_cell_length_b 14.5316(7)
_cell_length_c 15.1786(16)
_cell_measurement_reflns_used 1309
_cell_measurement_temperature 180(2)
_cell_measurement_theta_max 18.245
_cell_measurement_theta_min 2.394
_cell_volume 3205.2(4)
_computing_cell_refinement 'Bruker SAINT'
_computing_data_collection 'Bruker APEX'
_computing_data_reduction 'Bruker SHELXTL'
_computing_molecular_graphics 'Bruker SHELXTL'
_computing_publication_material 'Bruker SHELXTL'
_computing_structure_refinement 'SHELXL-97 (Sheldrick, 1997)'
_computing_structure_solution 'SHELXS-97 (Sheldrick, 1990)'
_diffrn_ambient_temperature 180(2)
_diffrn_measured_fraction_theta_full 0.999
_diffrn_measured_fraction_theta_max 0.999
_diffrn_measurement_device_type 'CCD area detector'
_diffrn_measurement_method 'omega and phis scans'
_diffrn_radiation_monochromator graphite
_diffrn_radiation_source 'fine-focus sealed tube'
_diffrn_radiation_type MoK\a
_diffrn_radiation_wavelength 0.71073
_diffrn_reflns_av_R_equivalents 0.1152
_diffrn_reflns_av_sigmaI/netI 0.1110
_diffrn_reflns_limit_h_max 17
_diffrn_reflns_limit_h_min -17
_diffrn_reflns_limit_k_max 17
_diffrn_reflns_limit_k_min -16
_diffrn_reflns_limit_l_max 18
_diffrn_reflns_limit_l_min -18
_diffrn_reflns_number 23385
_diffrn_reflns_theta_full 25.00
_diffrn_reflns_theta_max 25.00
_diffrn_reflns_theta_min 1.40
_exptl_absorpt_coefficient_mu 0.234
_exptl_absorpt_correction_T_max 0.9816
_exptl_absorpt_correction_T_min 0.9418
_exptl_absorpt_correction_type multi-scan
_exptl_absorpt_process_details SADABS
_exptl_crystal_colour colorless
_exptl_crystal_density_diffrn 1.199
_exptl_crystal_description prism
_exptl_crystal_F_000 1232
_exptl_crystal_size_max 0.26
_exptl_crystal_size_mid 0.16
_exptl_crystal_size_min 0.08
_refine_diff_density_max 0.295
_refine_diff_density_min -0.261
_refine_diff_density_rms 0.072
_refine_ls_abs_structure_details 'Flack H D (1983), Acta Cryst. A39, 876-881'
_refine_ls_abs_structure_Flack 0.00(11)
_refine_ls_extinction_method none
_refine_ls_goodness_of_fit_ref 1.006
_refine_ls_hydrogen_treatment constr
_refine_ls_matrix_type full
_refine_ls_number_parameters 367
_refine_ls_number_reflns 5560
_refine_ls_number_restraints 1
_refine_ls_restrained_S_all 1.006
_refine_ls_R_factor_all 0.1178
_refine_ls_R_factor_gt 0.0643
_refine_ls_shift/su_max 0.000
_refine_ls_shift/su_mean 0.000
_refine_ls_structure_factor_coef Fsqd
_refine_ls_weighting_details 'calc w=1/[\s^2^(Fo^2^)+(0.1049P)^2^+0.0000P] where P=(Fo^2^+2Fc^2^)/3'
_refine_ls_weighting_scheme calc
_refine_ls_wR_factor_gt 0.1596
_refine_ls_wR_factor_ref 0.2066
_reflns_number_gt 3375
_reflns_number_total 5560
_reflns_threshold_expression >2sigma(I)
_cod_data_source_file ic102242x_si_002_5.cif
_cod_data_source_block 15
_cod_database_code 4324522

loop_
_symmetry_equiv_pos_as_xyz
'x, y, z'
'-x, -y, z+1/2'
'-y, x, z+3/4'
'y, -x, z+1/4'

loop_
_atom_site_label
_atom_site_type_symbol
_atom_site_fract_x
_atom_site_fract_y
_atom_site_fract_z
_atom_site_U_iso_or_equiv
_atom_site_adp_type
_atom_site_occupancy
_atom_site_symmetry_multiplicity
_atom_site_calc_flag
_atom_site_refinement_flags
C1 C 0.7486(4) -0.0869(4) 0.1669(4) 0.0415(15) Uani 1 1 d .
C2 C 0.8131(4) -0.0944(4) 0.1013(5) 0.0475(16) Uani 1 1 d .
H7 H 0.8685 -0.1289 0.1038 0.057 Uiso 1 1 calc R
C3 C 0.7822(4) -0.0419(4) 0.0301(4) 0.0437(15) Uani 1 1 d .
C4 C 0.7446(5) -0.1281(5) 0.2560(5) 0.0546(18) Uani 1 1 d .
H10A H 0.7536 -0.0799 0.3003 0.082 Uiso 1 1 calc R
H10B H 0.7931 -0.1745 0.2619 0.082 Uiso 1 1 calc R
H10C H 0.6844 -0.1571 0.2647 0.082 Uiso 1 1 calc R
C5 C 0.8261(5) -0.0247(6) -0.0577(5) 0.069(2) Uani 1 1 d .
H9A H 0.7781 -0.0148 -0.1021 0.103 Uiso 1 1 calc R
H9B H 0.8635 -0.0780 -0.0744 0.103 Uiso 1 1 calc R
H9C H 0.8653 0.0301 -0.0541 0.103 Uiso 1 1 calc R
C6 C 0.6079(4) 0.1499(4) 0.2549(4) 0.0416(15) Uani 1 1 d .
C7 C 0.5947(4) 0.2383(5) 0.2285(5) 0.0502(17) Uani 1 1 d .
H2 H 0.5989 0.2917 0.2643 0.060 Uiso 1 1 calc R
C8 C 0.5739(4) 0.2359(4) 0.1394(5) 0.0458(16) Uani 1 1 d .
C9 C 0.6391(5) 0.1104(5) 0.3410(4) 0.0540(18) Uani 1 1 d .
H5A H 0.5911 0.0700 0.3646 0.081 Uiso 1 1 calc R
H5B H 0.6510 0.1604 0.3828 0.081 Uiso 1 1 calc R
H5C H 0.6957 0.0749 0.3320 0.081 Uiso 1 1 calc R
C10 C 0.5517(5) 0.3140(5) 0.0776(6) 0.064(2) Uani 1 1 d .
H4A H 0.6087 0.3456 0.0608 0.096 Uiso 1 1 calc R
H4B H 0.5104 0.3576 0.1070 0.096 Uiso 1 1 calc R
H4C H 0.5216 0.2897 0.0247 0.096 Uiso 1 1 calc R
C11 C 0.5968(4) -0.0018(4) 0.1738(4) 0.0353(13) Uani 1 1 d .
H11 H 0.5944 -0.0292 0.2342 0.042 Uiso 1 1 calc R
C12 C 0.5131(4) -0.0385(4) 0.1215(4) 0.0308(13) Uani 1 1 d .
H12 H 0.5053 -0.0003 0.0672 0.037 Uiso 1 1 calc R
C13 C 0.5251(4) -0.1381(4) 0.0946(4) 0.0340(13) Uani 1 1 d .
C14 C 0.5273(4) -0.1624(4) 0.0107(4) 0.0393(14) Uani 1 1 d .
H14 H 0.5261 -0.1169 -0.0342 0.047 Uiso 1 1 calc R
C15 C 0.5315(5) -0.2634(4) -0.0133(4) 0.0497(17) Uani 1 1 d .
H15A H 0.5862 -0.2749 -0.0505 0.060 Uiso 1 1 calc R
H15B H 0.4761 -0.2803 -0.0476 0.060 Uiso 1 1 calc R
C16 C 0.5368(4) -0.3229(4) 0.0696(4) 0.0430(15) Uani 1 1 d .
H16 H 0.5431 -0.3905 0.0591 0.052 Uiso 1 1 calc R
C17 C 0.6102(4) -0.2798(4) 0.1317(5) 0.0480(16) Uani 1 1 d .
H17A H 0.6610 -0.2479 0.1008 0.058 Uiso 1 1 calc R
H17B H 0.6336 -0.3221 0.1777 0.058 Uiso 1 1 calc R
C18 C 0.5303(4) -0.2143(4) 0.1635(4) 0.0373(14) Uani 1 1 d .
H24 H 0.5314 -0.1947 0.2267 0.045 Uiso 1 1 calc R
C19 C 0.4615(4) -0.2945(4) 0.1381(5) 0.0415(14) Uani 1 1 d .
C20 C 0.3666(4) -0.2708(5) 0.1070(5) 0.0522(18) Uani 1 1 d .
H20A H 0.3361 -0.3265 0.0851 0.078 Uiso 1 1 calc R
H20B H 0.3705 -0.2253 0.0595 0.078 Uiso 1 1 calc R
H20C H 0.3310 -0.2452 0.1560 0.078 Uiso 1 1 calc R
C21 C 0.4536(5) -0.3656(5) 0.2114(5) 0.063(2) Uani 1 1 d .
H21A H 0.4123 -0.3424 0.2574 0.095 Uiso 1 1 calc R
H21B H 0.5146 -0.3771 0.2367 0.095 Uiso 1 1 calc R
H21C H 0.4288 -0.4231 0.1874 0.095 Uiso 1 1 calc R
C22 C 0.3444(4) -0.0270(4) 0.1469(4) 0.0322(13) Uani 1 1 d .
C23 C 0.3203(4) -0.0080(4) 0.0601(4) 0.0391(14) Uani 1 1 d .
H23 H 0.3669 0.0059 0.0183 0.047 Uiso 1 1 calc R
C24 C 0.2295(4) -0.0090(4) 0.0341(4) 0.0403(15) Uani 1 1 d .
H24A H 0.2134 0.0041 -0.0253 0.048 Uiso 1 1 calc R
C25 C 0.1624(4) -0.0291(4) 0.0951(4) 0.0400(15) Uani 1 1 d .
C26 C 0.1848(4) -0.0484(4) 0.1806(4) 0.0423(15) Uani 1 1 d .
H26 H 0.1379 -0.0624 0.2220 0.051 Uiso 1 1 calc R
C27 C 0.2753(4) -0.0476(4) 0.2065(4) 0.0423(15) Uani 1 1 d .
H27 H 0.2906 -0.0612 0.2659 0.051 Uiso 1 1 calc R
C28 C 0.7911(6) 0.2229(6) 0.0232(6) 0.084(3) Uani 1 1 d .
H28A H 0.8493 0.1880 0.0170 0.100 Uiso 1 1 calc R
H28B H 0.7682 0.2155 0.0842 0.100 Uiso 1 1 calc R
C29 C 0.8059(6) 0.3224(6) 0.0023(8) 0.089(3) Uani 1 1 d .
H29A H 0.7709 0.3622 0.0433 0.107 Uiso 1 1 calc R
H29B H 0.8720 0.3386 0.0058 0.107 Uiso 1 1 calc R
C30 C 0.7718(7) 0.3317(6) -0.0874(8) 0.093(3) Uani 1 1 d .
H30A H 0.7203 0.3763 -0.0891 0.111 Uiso 1 1 calc R
H30B H 0.8214 0.3545 -0.1264 0.111 Uiso 1 1 calc R
C31 C 0.7404(8) 0.2421(6) -0.1174(6) 0.094(3) Uani 1 1 d .
H31A H 0.6831 0.2480 -0.1523 0.112 Uiso 1 1 calc R
H31B H 0.7879 0.2119 -0.1541 0.112 Uiso 1 1 calc R
N1 N 0.7021(3) -0.0013(4) 0.0495(3) 0.0427(13) Uani 1 1 d .
N2 N 0.6833(3) -0.0295(3) 0.1333(3) 0.0352(11) Uani 1 1 d .
N3 N 0.5731(3) 0.1496(3) 0.1100(3) 0.0408(12) Uani 1 1 d .
N4 N 0.5930(3) 0.0975(3) 0.1830(3) 0.0378(12) Uani 1 1 d .
N5 N 0.4345(3) -0.0239(3) 0.1784(3) 0.0370(12) Uani 1 1 d .
H5 H 0.4439 -0.0127 0.2347 0.044 Uiso 1 1 calc R
O1 O 0.7241(3) 0.1907(3) -0.0387(3) 0.0636(14) Uani 1 1 d .
Cl1 Cl 0.52043(12) 0.08555(12) -0.11774(11) 0.0535(5) Uani 1 1 d .
Cl2 Cl 0.04668(10) -0.03320(12) 0.06199(12) 0.0509(4) Uani 1 1 d .
Li1 Li 0.6259(7) 0.1041(7) -0.0103(7) 0.046(3) Uani 1 1 d .

loop_
_atom_site_aniso_label
_atom_site_aniso_U_11
_atom_site_aniso_U_22
_atom_site_aniso_U_33
_atom_site_aniso_U_23
_atom_site_aniso_U_13
_atom_site_aniso_U_12
C1 0.026(3) 0.046(4) 0.052(4) 0.007(3) -0.009(3) 0.000(3)
C2 0.035(4) 0.047(4) 0.060(5) 0.002(3) -0.003(3) 0.005(3)
C3 0.034(3) 0.056(4) 0.042(4) -0.008(3) 0.002(3) 0.001(3)
C4 0.046(4) 0.059(4) 0.059(5) 0.016(4) -0.011(3) -0.003(3)
C5 0.059(5) 0.091(6) 0.056(5) -0.003(4) 0.007(4) 0.005(4)
C6 0.036(3) 0.051(4) 0.038(4) -0.009(3) 0.001(3) -0.007(3)
C7 0.054(4) 0.042(4) 0.054(5) -0.012(3) 0.007(3) -0.008(3)
C8 0.042(4) 0.044(4) 0.051(4) -0.005(3) -0.003(3) 0.000(3)
C9 0.071(5) 0.057(4) 0.034(4) -0.004(3) -0.005(3) -0.012(4)
C10 0.066(5) 0.043(4) 0.083(6) 0.014(4) -0.010(4) 0.004(3)
C11 0.037(3) 0.039(3) 0.030(3) 0.001(3) -0.001(3) -0.003(3)
C12 0.028(3) 0.039(3) 0.025(3) 0.005(3) 0.001(2) -0.001(2)
C13 0.030(3) 0.036(3) 0.036(3) -0.003(3) -0.001(3) -0.004(2)
C14 0.040(4) 0.039(4) 0.039(4) 0.000(3) 0.000(3) 0.001(3)
C15 0.054(4) 0.051(4) 0.045(4) -0.006(3) 0.010(3) 0.001(3)
C16 0.047(4) 0.043(4) 0.040(4) -0.008(3) 0.005(3) -0.002(3)
C17 0.046(4) 0.046(4) 0.052(4) 0.007(3) -0.003(3) 0.007(3)
C18 0.036(3) 0.039(3) 0.037(4) -0.005(3) -0.001(3) -0.003(3)
C19 0.043(4) 0.035(3) 0.046(4) -0.004(3) 0.005(3) -0.005(3)
C20 0.041(4) 0.055(4) 0.060(5) -0.013(4) 0.011(3) -0.007(3)
C21 0.075(5) 0.056(5) 0.059(5) 0.008(4) 0.018(4) -0.009(4)
C22 0.032(3) 0.033(3) 0.032(3) -0.005(2) 0.004(3) 0.005(2)
C23 0.029(3) 0.050(4) 0.039(4) -0.004(3) -0.001(3) 0.001(3)
C24 0.044(4) 0.046(4) 0.032(3) -0.006(3) -0.004(3) -0.001(3)
C25 0.033(3) 0.039(3) 0.049(4) -0.001(3) 0.003(3) 0.004(3)
C26 0.034(3) 0.051(4) 0.043(4) -0.002(3) 0.009(3) -0.003(3)
C27 0.042(4) 0.053(4) 0.032(4) -0.002(3) 0.007(3) 0.005(3)
C28 0.059(5) 0.117(8) 0.075(6) 0.013(5) -0.017(4) -0.034(5)
C29 0.058(5) 0.076(6) 0.133(10) -0.036(6) 0.029(6) -0.022(4)
C30 0.089(7) 0.072(6) 0.117(9) 0.021(6) 0.020(6) -0.030(5)
C31 0.139(9) 0.078(6) 0.064(6) 0.029(5) 0.007(6) -0.027(6)
N1 0.039(3) 0.055(3) 0.034(3) 0.002(2) 0.001(2) -0.005(2)
N2 0.027(2) 0.040(3) 0.038(3) 0.004(2) -0.003(2) -0.004(2)
N3 0.044(3) 0.040(3) 0.039(3) 0.007(2) -0.009(2) 0.004(2)
N4 0.043(3) 0.037(3) 0.033(3) -0.002(2) -0.007(2) -0.003(2)
N5 0.031(3) 0.054(3) 0.026(3) -0.006(2) -0.001(2) 0.005(2)
O1 0.066(3) 0.069(3) 0.055(3) 0.018(3) -0.011(3) -0.028(3)
Cl1 0.0588(11) 0.0696(11) 0.0321(8) -0.0002(8) -0.0059(8) -0.0119(9)
Cl2 0.0350(8) 0.0562(10) 0.0615(11) -0.0021(8) -0.0060(8) 0.0004(7)
Li1 0.054(7) 0.052(6) 0.033(6) -0.001(5) -0.002(5) -0.015(5)

loop_
_atom_type_symbol
_atom_type_description
_atom_type_scat_dispersion_real
_atom_type_scat_dispersion_imag
_atom_type_scat_source
C C 0.0033 0.0016 'International Tables Vol C Tables 4.2.6.8 and 6.1.1.4'
H H 0.0000 0.0000 'International Tables Vol C Tables 4.2.6.8 and 6.1.1.4'
N N 0.0061 0.0033 'International Tables Vol C Tables 4.2.6.8 and 6.1.1.4'
O O 0.0106 0.0060 'International Tables Vol C Tables 4.2.6.8 and 6.1.1.4'
Cl Cl 0.1484 0.1585 'International Tables Vol C Tables 4.2.6.8 and 6.1.1.4'
Li Li -0.0003 0.0001 'International Tables Vol C Tables 4.2.6.8 and 6.1.1.4'

loop_
_geom_angle_atom_site_label_1
_geom_angle_atom_site_label_2
_geom_angle_atom_site_label_3
_geom_angle
N2 C1 C2 104.6(5)
N2 C1 C4 124.2(6)
C2 C1 C4 131.2(6)
C1 C2 C3 107.4(5)
N1 C3 C2 110.5(6)
N1 C3 C5 119.5(6)
C2 C3 C5 130.0(6)
N4 C6 C7 105.8(6)
N4 C6 C9 122.6(6)
C7 C6 C9 131.5(6)
C6 C7 C8 107.1(6)
N3 C8 C7 110.7(6)
N3 C8 C10 119.9(6)
C7 C8 C10 129.4(6)
N4 C11 N2 110.3(4)
N4 C11 C12 111.2(4)
N2 C11 C12 111.5(4)
N5 C12 C13 113.1(4)
N5 C12 C11 105.2(4)
C13 C12 C11 112.1(4)
C14 C13 C12 121.2(5)
C14 C13 C18 117.8(5)
C12 C13 C18 121.0(5)
C13 C14 C15 119.4(6)
C14 C15 C16 110.7(5)
C15 C16 C17 107.8(5)
C15 C16 C19 111.2(5)
C17 C16 C19 88.3(5)
C16 C17 C18 85.6(4)
C13 C18 C17 105.3(5)
C13 C18 C19 109.6(5)
C17 C18 C19 86.9(4)
C20 C19 C21 108.5(5)
C20 C19 C16 119.7(6)
C21 C19 C16 111.1(5)
C20 C19 C18 119.3(5)
C21 C19 C18 111.6(6)
C16 C19 C18 85.1(4)
C27 C22 C23 118.6(5)
C27 C22 N5 117.7(5)
C23 C22 N5 123.7(5)
C24 C23 C22 120.7(6)
C25 C24 C23 119.2(6)
C26 C25 C24 120.9(5)
C26 C25 Cl2 119.5(5)
C24 C25 Cl2 119.6(5)
C25 C26 C27 119.9(6)
C26 C27 C22 120.7(6)
O1 C28 C29 105.9(7)
C30 C29 C28 103.8(7)
C31 C30 C29 108.5(8)
O1 C31 C30 105.0(8)
C3 N1 N2 104.3(5)
C3 N1 Li1 133.3(5)
N2 N1 Li1 121.2(5)
C1 N2 N1 113.2(5)
C1 N2 C11 127.7(5)
N1 N2 C11 118.9(4)
C8 N3 N4 104.3(5)
C8 N3 Li1 126.0(5)
N4 N3 Li1 117.0(5)
C6 N4 N3 112.0(5)
C6 N4 C11 129.3(5)
N3 N4 C11 118.7(5)
C22 N5 C12 122.1(5)
C31 O1 C28 105.5(6)
C31 O1 Li1 130.0(6)
C28 O1 Li1 124.3(5)
O1 Li1 N3 104.9(5)
O1 Li1 N1 100.4(5)
N3 Li1 N1 92.7(5)
O1 Li1 Cl1 114.5(5)
N3 Li1 Cl1 114.9(5)
N1 Li1 Cl1 125.8(5)

loop_
_geom_bond_atom_site_label_1
_geom_bond_atom_site_label_2
_geom_bond_distance
C1 N2 1.363(7)
C1 C2 1.372(9)
C1 C4 1.480(9)
C2 C3 1.397(9)
C3 N1 1.338(7)
C3 C5 1.499(10)
C6 N4 1.349(7)
C6 C7 1.360(9)
C6 C9 1.498(9)
C7 C8 1.385(9)
C8 N3 1.331(7)
C8 C10 1.508(10)
C11 N4 1.450(7)
C11 N2 1.456(7)
C11 C12 1.547(8)
C12 N5 1.448(7)
C12 C13 1.514(8)
C13 C14 1.322(9)
C13 C18 1.525(8)
C14 C15 1.513(8)
C15 C16 1.529(9)
C16 C17 1.555(9)
C16 C19 1.565(8)
C17 C18 1.577(8)
C18 C19 1.584(8)
C19 C20 1.497(9)
C19 C21 1.524(9)
C22 C27 1.384(8)
C22 C23 1.391(8)
C22 N5 1.395(7)
C23 C24 1.377(8)
C24 C25 1.376(8)
C25 C26 1.368(9)
C25 Cl2 1.756(6)
C26 C27 1.372(8)
C28 O1 1.431(9)
C28 C29 1.496(12)
C29 C30 1.456(14)
C30 C31 1.452(12)
C31 O1 1.428(9)
N1 N2 1.364(7)
N1 Li1 2.096(12)
N3 N4 1.372(7)
N3 Li1 2.088(12)
O1 Li1 1.952(11)
Cl1 Li1 2.254(11)
